data_4324028
loop_
_publ_author_name
'Deborah C. Bebout'
'David E. Ehmann'
'Jonathan C. Trinidad'
'Kathleen K. Crahan'
'Margaret E. Kastner'
'Damon A. Parrish'

_publ_section_title
;
 Preparation of Mercury(II) Complexes of Tris[(2-pyridyl)methyl]amine and
 Characterization by X-ray Crystallography and NMR Spectroscopy
;
_journal_name_full 'Inorganic Chemistry'
_journal_page_first 4257
_journal_page_last 4264
_journal_paper_doi 10.1021/ic9702779
_journal_volume 36
_journal_year 1997
_chemical_formula_moiety '(C18 H18 Cl Hg N4 1+)2, Cl4 Hg 2-'
_chemical_formula_sum 'C36 H36 Cl6 Hg3 N8'
_chemical_formula_weight 1395.20
_chemical_name_systematic
; 
tris[(2-pyridyl)methyl]aminechloromercury(II) tetrachloromercurate(II) 
;
_space_group_IT_number 2
_symmetry_cell_setting triclinic
_symmetry_space_group_name_Hall '-P 1'
_symmetry_space_group_name_H-M 'P -1'
_atom_sites_solution_hydrogens geom
_atom_sites_solution_primary direct
_atom_sites_solution_secondary difmap
_audit_creation_method SHELXL
_cell_angle_alpha 112.27(2)
_cell_angle_beta 109.39(2)
_cell_angle_gamma 90.670(10)
_cell_formula_units_Z 2
_cell_length_a 11.887(2)
_cell_length_b 13.260(2)
_cell_length_c 15.278(4)
_cell_measurement_reflns_used 26
_cell_measurement_temperature 293(2)
_cell_measurement_theta_max 11.77
_cell_measurement_theta_min 10.66
_cell_volume 2075.9(9)
_computing_cell_refinement SHELXL-93
_computing_data_collection 'Siemens SHELXL PLUS (VMS)'
_computing_data_reduction 'Siemens SHELXL PLUS (VMS)'
_computing_molecular_graphics 'Siemens SHELXL PLUS (VMS)'
_computing_structure_refinement 'SHELXL-93 (Sheldrick, 1993)'
_computing_structure_solution 'SHELXS-86 (Sheldrick, 1990)'
_diffrn_ambient_temperature 293(2)
_diffrn_measurement_device 'Siemens R3m/V'
_diffrn_measurement_method 'theta 2 theta'
_diffrn_radiation_monochromator graphite
_diffrn_radiation_source 'fine-focus sealed tube'
_diffrn_radiation_type MoK\a
_diffrn_radiation_wavelength 0.71073
_diffrn_reflns_av_R_equivalents 0.0000
_diffrn_reflns_av_sigmaI/netI 0.0697
_diffrn_reflns_limit_h_max 15
_diffrn_reflns_limit_h_min 0
_diffrn_reflns_limit_k_max 17
_diffrn_reflns_limit_k_min -17
_diffrn_reflns_limit_l_max 18
_diffrn_reflns_limit_l_min -19
_diffrn_reflns_number 9587
_diffrn_reflns_theta_max 27.56
_diffrn_reflns_theta_min 1.55
_diffrn_standards_decay_% 'none observed'
_diffrn_standards_interval_count 50
_diffrn_standards_number 3
_exptl_absorpt_coefficient_mu 11.490
_exptl_absorpt_correction_T_max 0.0801
_exptl_absorpt_correction_T_min 0.0253
_exptl_absorpt_correction_type psi-scan
_exptl_crystal_colour colorless
_exptl_crystal_density_diffrn 2.232
_exptl_crystal_density_meas 2.289
_exptl_crystal_density_method 'floatation in bromoform/hexane solution'
_exptl_crystal_description 'cloudy plate'
_exptl_crystal_F_000 1300
_exptl_crystal_size_max 0.40
_exptl_crystal_size_mid 0.30
_exptl_crystal_size_min 0.13
_refine_diff_density_max 1.092
_refine_diff_density_min -3.771
_refine_diff_density_rms 0.377
_refine_ls_extinction_method none
_refine_ls_goodness_of_fit_all 0.919
_refine_ls_goodness_of_fit_obs 0.943
_refine_ls_hydrogen_treatment constr
_refine_ls_matrix_type full
_refine_ls_number_parameters 479
_refine_ls_number_reflns 9585
_refine_ls_number_restraints 0
_refine_ls_restrained_S_all 0.953
_refine_ls_restrained_S_obs 0.943
_refine_ls_R_factor_all 0.0819
_refine_ls_R_factor_obs 0.0468
_refine_ls_shift/esd_max 0.002
_refine_ls_shift/esd_mean 0.000
_refine_ls_structure_factor_coef Fsqd
_refine_ls_weighting_details 'w=1/[\s^2^(Fo^2^)+(0.0799P)^2^+0.0000P] where P=(Fo^2^+2Fc^2^)/3'
_refine_ls_weighting_scheme calc
_refine_ls_wR_factor_all 0.1411
_refine_ls_wR_factor_obs 0.1085
_reflns_number_observed 5941
_reflns_number_total 9587
_reflns_observed_criterion >2sigma(I)
_cod_data_source_file ic9702779_1.cif
_cod_data_source_block bebo2
_cod_depositor_comments
;
The following automatic conversions were performed:

'_refine_ls_weighting_scheme' value 'calc
w=1/[\s^2^(Fo^2^)+(0.0799P)^2^+0.0000P] where P=(Fo^2^+2Fc^2^)/3' was
changed to 'calc'. New tag '_refine_ls_weighting_details' was
created. The value of the new tag was set to
'w=1/[\s^2^(Fo^2^)+(0.0799P)^2^+0.0000P] where P=(Fo^2^+2Fc^2^)/3'.

Automatic conversion script
Id: cif_fix_values 3143 2015-03-26 13:38:13Z robertas 
;
_cod_original_cell_volume 2075.9(7)
_cod_database_code 4324028

loop_
_symmetry_equiv_pos_as_xyz
'x, y, z'
'-x, -y, -z'

loop_
_atom_site_aniso_label
_atom_site_aniso_U_11
_atom_site_aniso_U_22
_atom_site_aniso_U_33
_atom_site_aniso_U_23
_atom_site_aniso_U_13
_atom_site_aniso_U_12
Hg1 0.0521(2) 0.0330(2) 0.0406(2) 0.0148(2) 0.0147(2) 0.0112(2)
Hg2 0.0590(3) 0.0456(3) 0.0442(3) 0.0102(2) 0.0307(2) 0.0043(2)
Hg3 0.0634(3) 0.0398(3) 0.0488(3) 0.0148(2) 0.0239(2) 0.0096(2)
N(A) 0.046(5) 0.033(5) 0.032(5) 0.009(4) 0.011(4) 0.009(4)
N(B) 0.048(5) 0.029(4) 0.040(5) 0.009(4) 0.021(4) 0.004(4)
N1 0.045(5) 0.036(5) 0.045(5) 0.022(4) 0.012(4) 0.012(4)
N2 0.045(5) 0.049(6) 0.038(5) 0.014(4) 0.013(4) 0.004(4)
N3 0.055(6) 0.051(6) 0.042(5) 0.016(5) 0.022(5) 0.013(5)
N4 0.053(5) 0.037(5) 0.042(5) 0.012(4) 0.019(4) 0.005(4)
N5 0.064(6) 0.044(5) 0.038(5) 0.021(4) 0.018(5) 0.003(4)
N6 0.047(5) 0.037(5) 0.053(6) 0.015(4) 0.021(5) 0.002(4)
C1A 0.058(7) 0.037(6) 0.039(6) 0.014(5) 0.016(5) 0.007(5)
C1B 0.071(8) 0.051(7) 0.048(7) 0.016(6) 0.022(7) 0.007(6)
C1C 0.051(7) 0.086(11) 0.061(9) 0.029(8) 0.011(7) -0.005(7)
C1D 0.046(6) 0.068(9) 0.055(7) 0.028(7) 0.019(6) 0.020(6)
C1E 0.045(6) 0.052(7) 0.039(6) 0.021(5) 0.019(5) 0.006(5)
C1F 0.058(7) 0.038(6) 0.037(6) 0.002(5) 0.017(5) 0.006(5)
C2A 0.052(6) 0.063(8) 0.037(6) 0.029(6) 0.019(5) 0.010(5)
C2B 0.072(9) 0.081(10) 0.053(9) 0.037(8) 0.023(7) 0.005(8)
C2C 0.049(8) 0.180(20) 0.024(7) -0.005(9) 0.009(6) -0.040(10)
C2D 0.052(7) 0.062(8) 0.062(9) -0.009(7) 0.028(7) 0.000(6)
C2E 0.043(6) 0.038(6) 0.034(6) 0.011(5) 0.007(5) 0.005(4)
C2F 0.052(6) 0.024(5) 0.048(7) 0.002(5) 0.013(5) 0.000(4)
C3A 0.072(8) 0.072(9) 0.041(7) 0.010(6) 0.025(6) 0.024(7)
C3B 0.075(9) 0.114(14) 0.048(8) 0.016(9) 0.040(7) 0.007(9)
C3C 0.107(12) 0.093(13) 0.092(12) 0.055(11) 0.065(11) 0.028(10)
C3D 0.097(10) 0.059(9) 0.062(9) 0.033(7) 0.039(8) 0.011(7)
C3E 0.063(7) 0.047(7) 0.040(6) 0.022(5) 0.019(6) 0.013(5)
C3F 0.067(8) 0.051(7) 0.054(7) 0.035(6) 0.021(6) 0.019(6)
C4A 0.057(7) 0.041(6) 0.054(7) 0.028(6) 0.021(6) 0.011(5)
C4B 0.046(7) 0.050(8) 0.074(9) 0.028(7) 0.002(6) -0.001(6)
C4C 0.076(9) 0.056(8) 0.045(7) 0.023(6) 0.010(7) 0.003(7)
C4D 0.089(10) 0.052(8) 0.036(7) 0.014(6) 0.019(7) 0.018(7)
C4E 0.058(7) 0.045(6) 0.032(6) 0.018(5) 0.013(5) 0.013(5)
C4F 0.074(8) 0.045(7) 0.052(7) 0.025(6) 0.035(6) 0.014(6)
C5A 0.084(9) 0.036(7) 0.063(9) 0.013(6) 0.031(7) 0.001(6)
C5B 0.089(11) 0.064(9) 0.055(9) 0.023(7) 0.009(8) -0.017(8)
C5C 0.067(9) 0.059(9) 0.105(13) 0.042(9) 0.002(9) -0.012(7)
C5D 0.063(8) 0.054(8) 0.074(9) 0.041(7) 0.027(7) 0.007(6)
C5E 0.056(6) 0.030(5) 0.045(6) 0.018(5) 0.022(5) 0.005(5)
C5F 0.067(8) 0.041(6) 0.051(7) 0.010(5) 0.030(6) 0.012(6)
C6A 0.056(7) 0.042(7) 0.060(8) 0.015(6) 0.012(6) 0.004(6)
C6B 0.078(9) 0.042(7) 0.063(9) 0.006(6) 0.013(7) 0.013(7)
C6C 0.076(9) 0.048(7) 0.053(8) 0.025(6) 0.010(7) -0.002(6)
C6D 0.073(8) 0.048(7) 0.059(8) 0.025(6) 0.031(7) 0.002(6)
C6E 0.046(6) 0.040(6) 0.043(6) 0.015(5) 0.015(5) 0.003(5)
C6F 0.046(6) 0.059(8) 0.050(7) 0.025(6) 0.020(5) 0.004(5)
Cl1 0.085(2) 0.037(2) 0.074(2) 0.017(2) 0.014(2) 0.021(2)
Cl2 0.072(2) 0.134(4) 0.054(2) 0.025(2) 0.042(2) 0.017(2)
Cl3 0.072(2) 0.048(2) 0.053(2) 0.0150(14) 0.011(2) 0.0094(15)
Cl4 0.070(2) 0.053(2) 0.048(2) 0.0085(14) 0.0233(15) 0.0162(15)
Cl5 0.080(2) 0.043(2) 0.066(2) 0.0183(15) 0.036(2) 0.0017(15)
Cl6 0.091(2) 0.055(2) 0.071(2) 0.036(2) 0.047(2) 0.029(2)

loop_
_atom_site_label
_atom_site_type_symbol
_atom_site_fract_x
_atom_site_fract_y
_atom_site_fract_z
_atom_site_U_iso_or_equiv
_atom_site_thermal_displace_type
_atom_site_occupancy
_atom_site_calc_flag
_atom_site_refinement_flags
_atom_site_disorder_group
Hg1 Hg 0.48204(4) 0.03915(3) 0.25364(3) 0.04248(12) Uani 1 d . .
Hg2 Hg 0.16351(4) 0.28659(4) 0.10456(3) 0.04886(13) Uani 1 d . .
Hg3 Hg -0.20353(4) 0.61144(4) 0.34545(4) 0.05071(13) Uani 1 d . .
N(A) N 0.5506(7) -0.1340(7) 0.2456(6) 0.039(2) Uani 1 d . .
N(B) N 0.0357(7) 0.3379(7) 0.2067(6) 0.039(2) Uani 1 d . .
N1 N 0.6987(7) 0.0729(7) 0.3197(7) 0.041(2) Uani 1 d . .
N2 N 0.4141(8) -0.0863(8) 0.0799(7) 0.046(2) Uani 1 d . .
N3 N 0.3967(8) -0.0287(8) 0.3458(7) 0.049(2) Uani 1 d . .
N4 N 0.2787(8) 0.4237(7) 0.2617(7) 0.045(2) Uani 1 d . .
N5 N -0.0113(8) 0.3578(8) 0.0200(7) 0.047(2) Uani 1 d . .
N6 N 0.0938(8) 0.1274(7) 0.1234(7) 0.046(2) Uani 1 d . .
C1A C 0.7618(10) 0.1740(9) 0.3706(8) 0.046(3) Uani 1 d . .
H1A H 0.7211(10) 0.2358(9) 0.3693(8) 0.080 Uiso 1 d R .
C1B C 0.8830(12) 0.1925(11) 0.4220(9) 0.058(3) Uani 1 d . .
H1B H 0.9274(12) 0.2660(11) 0.4604(9) 0.080 Uiso 1 d R .
C1C C 0.9398(12) 0.1002(13) 0.4220(11) 0.069(4) Uani 1 d . .
H1C H 1.0253(12) 0.1085(13) 0.4567(11) 0.080 Uiso 1 d R .
C1D C 0.8730(10) -0.0045(11) 0.3684(9) 0.055(3) Uani 1 d . .
H1D H 0.9091(10) -0.0686(11) 0.3693(9) 0.080 Uiso 1 d R .
C1E C 0.7518(9) -0.0164(9) 0.3132(8) 0.044(2) Uani 1 d . .
C1F C 0.6738(10) -0.1267(9) 0.2440(8) 0.049(3) Uani 1 d . .
H1FB H 0.6688(10) -0.1430(9) 0.1759(8) 0.080 Uiso 1 d R .
H1FA H 0.7125(10) -0.1820(9) 0.2636(8) 0.080 Uiso 1 d R .
C2A C 0.3792(10) -0.0551(10) -0.0010(8) 0.048(3) Uani 1 d . .
H2A H 0.3664(10) 0.0195(10) 0.0108(8) 0.080 Uiso 1 d R .
C2B C 0.3617(12) -0.1219(13) -0.0949(11) 0.066(4) Uani 1 d . .
H2B H 0.3359(12) -0.0994(13) -0.1504(11) 0.080 Uiso 1 d R .
C2C C 0.3799(12) -0.2251(18) -0.1139(10) 0.101(7) Uani 1 d . .
H2C H 0.3676(12) -0.2784(18) -0.1811(10) 0.080 Uiso 1 d R .
C2D C 0.4218(11) -0.2717(12) -0.0288(10) 0.067(4) Uani 1 d . .
H2D H 0.4391(11) -0.3449(12) -0.0386(10) 0.080 Uiso 1 d R .
C2E C 0.4341(9) -0.1936(9) 0.0647(8) 0.041(2) Uani 1 d . .
C2F C 0.4648(10) -0.2209(8) 0.1486(8) 0.047(3) Uani 1 d . .
H2FB H 0.3921(10) -0.2365(8) 0.1587(8) 0.080 Uiso 1 d R .
H2FA H 0.5007(10) -0.2869(8) 0.1339(8) 0.080 Uiso 1 d R .
C3A C 0.2992(12) 0.0063(12) 0.3664(9) 0.065(4) Uani 1 d . .
H3A H 0.2730(12) 0.0718(12) 0.3590(9) 0.080 Uiso 1 d R .
C3B C 0.2382(13) -0.0596(15) 0.4006(10) 0.079(5) Uani 1 d . .
H3B H 0.1676(13) -0.0361(15) 0.4146(10) 0.080 Uiso 1 d R .
C3C C 0.2748(15) -0.1460(15) 0.4073(13) 0.084(5) Uani 1 d . .
H3C H 0.2302(15) -0.1879(15) 0.4277(13) 0.080 Uiso 1 d R .
C3D C 0.3758(13) -0.1785(11) 0.3885(10) 0.067(4) Uani 1 d . .
H3D H 0.4042(13) -0.2422(11) 0.3986(10) 0.080 Uiso 1 d R .
C3E C 0.4362(11) -0.1180(10) 0.3594(8) 0.049(3) Uani 1 d . .
C3F C 0.5505(11) -0.1498(10) 0.3382(9) 0.053(3) Uani 1 d . .
H3FB H 0.6197(11) -0.1033(10) 0.3953(9) 0.080 Uiso 1 d R .
H3FA H 0.5562(11) -0.2249(10) 0.3295(9) 0.080 Uiso 1 d R .
C4A C 0.3874(10) 0.4741(9) 0.2811(9) 0.048(3) Uani 1 d . .
H4A H 0.4181(10) 0.4564(9) 0.2272(9) 0.080 Uiso 1 d R .
C4B C 0.4605(11) 0.5531(10) 0.3818(11) 0.062(3) Uani 1 d . .
H4B H 0.5390(11) 0.5885(10) 0.3953(11) 0.080 Uiso 1 d R .
C4C C 0.4127(12) 0.5789(11) 0.4558(10) 0.062(3) Uani 1 d . .
H4C H 0.4580(12) 0.6322(11) 0.5233(10) 0.080 Uiso 1 d R .
C4D C 0.2992(13) 0.5243(10) 0.4336(9) 0.061(3) Uani 1 d . .
H4D H 0.2655(13) 0.5400(10) 0.4855(9) 0.080 Uiso 1 d R .
C4E C 0.2343(10) 0.4475(9) 0.3371(8) 0.045(3) Uani 1 d . .
C4F C 0.1186(11) 0.3772(10) 0.3129(9) 0.052(3) Uani 1 d . .
H4FB H 0.1375(11) 0.3147(10) 0.3293(9) 0.080 Uiso 1 d R .
H4FA H 0.0773(11) 0.4200(10) 0.3553(9) 0.080 Uiso 1 d R .
C5A C -0.0447(13) 0.3439(10) -0.0750(10) 0.062(3) Uani 1 d . .
H5A H 0.0034(13) 0.3090(10) -0.1141(10) 0.080 Uiso 1 d R .
C5B C -0.1489(14) 0.3840(12) -0.1228(11) 0.074(4) Uani 1 d . .
H5B H -0.1739(14) 0.3753(12) -0.1921(11) 0.080 Uiso 1 d R .
C5C C -0.2149(14) 0.4315(12) -0.0654(14) 0.082(5) Uani 1 d . .
H5C H -0.2877(14) 0.4567(12) -0.0945(14) 0.080 Uiso 1 d R .
C5D C -0.1766(11) 0.4435(11) 0.0382(11) 0.059(3) Uani 1 d . .
H5D H -0.2213(11) 0.4801(11) 0.0799(11) 0.080 Uiso 1 d R .
C5E C -0.0767(10) 0.4077(8) 0.0748(8) 0.042(2) Uani 1 d . .
C5F C -0.0287(11) 0.4300(10) 0.1829(9) 0.054(3) Uani 1 d . .
H5FB H 0.0255(11) 0.4989(10) 0.2205(9) 0.080 Uiso 1 d R .
H5FA H -0.0945(11) 0.4365(10) 0.2069(9) 0.080 Uiso 1 d R .
C6A C 0.1426(11) 0.0376(10) 0.1024(10) 0.057(3) Uani 1 d . .
H6A H 0.2043(11) 0.0321(10) 0.0740(10) 0.080 Uiso 1 d R .
C6B C 0.1073(13) -0.0498(11) 0.1244(11) 0.069(4) Uani 1 d . .
H6B H 0.1436(13) -0.1155(11) 0.1097(11) 0.080 Uiso 1 d R .
C6C C 0.0186(12) -0.0399(11) 0.1643(10) 0.062(3) Uani 1 d . .
H6C H -0.0103(12) -0.1001(11) 0.1755(10) 0.080 Uiso 1 d R .
C6D C -0.0302(12) 0.0558(10) 0.1856(10) 0.057(3) Uani 1 d . .
H6D H -0.0884(12) 0.0650(10) 0.2180(10) 0.080 Uiso 1 d R .
C6E C 0.0068(9) 0.1390(9) 0.1624(8) 0.044(2) Uani 1 d . .
C6F C -0.0499(10) 0.2380(10) 0.1794(9) 0.050(3) Uani 1 d . .
H6FB H -0.1158(10) 0.2272(10) 0.1180(9) 0.080 Uiso 1 d R .
H6FA H -0.0818(10) 0.2506(10) 0.2321(9) 0.080 Uiso 1 d R .
Cl1 Cl 0.4242(3) 0.2121(3) 0.2708(3) 0.0712(9) Uani 1 d . .
Cl2 Cl 0.2603(3) 0.2228(4) -0.0143(3) 0.0855(12) Uani 1 d . .
Cl3 Cl -0.3927(3) 0.5558(3) 0.1910(2) 0.0626(8) Uani 1 d . .
Cl4 Cl -0.2361(3) 0.7449(3) 0.4975(2) 0.0602(8) Uani 1 d . .
Cl5 Cl -0.0517(3) 0.7039(2) 0.3084(3) 0.0618(8) Uani 1 d . .
Cl6 Cl -0.1651(3) 0.4398(3) 0.3706(3) 0.0639(8) Uani 1 d . .

loop_
_atom_type_symbol
_atom_type_description
_atom_type_scat_dispersion_real
_atom_type_scat_dispersion_imag
_atom_type_scat_source
C C 0.0033 0.0016 'International Tables Vol C Tables 4.2.6.8 and 6.1.1.4'
H H 0.0000 0.0000 'International Tables Vol C Tables 4.2.6.8 and 6.1.1.4'
N N 0.0061 0.0033 'International Tables Vol C Tables 4.2.6.8 and 6.1.1.4'
Cl Cl 0.1484 0.1585 'International Tables Vol C Tables 4.2.6.8 and 6.1.1.4'
Hg Hg -2.3894 9.2266 'International Tables Vol C Tables 4.2.6.8 and 6.1.1.4'

loop_
_geom_angle_atom_site_label_1
_geom_angle_atom_site_label_2
_geom_angle_atom_site_label_3
_geom_angle
_geom_angle_site_symmetry_1
_geom_angle_site_symmetry_3
_geom_angle_publ_flag
Cl1 Hg1 N2 111.1(2) . . y
Cl1 Hg1 N3 107.7(2) . . y
N2 Hg1 N3 110.4(3) . . y
Cl1 Hg1 N1 105.1(2) . . y
N2 Hg1 N1 108.6(3) . . y
N3 Hg1 N1 113.9(3) . . y
Cl1 Hg1 N(A) 176.7(2) . . y
N2 Hg1 N(A) 72.0(3) . . y
N3 Hg1 N(A) 71.8(3) . . y
N1 Hg1 N(A) 72.5(3) . . y
N4 Hg2 Cl2 116.0(2) . . y
N4 Hg2 N6 110.7(3) . . y
Cl2 Hg2 N6 106.7(2) . . y
N4 Hg2 N(B) 72.3(3) . . y
Cl2 Hg2 N(B) 171.6(2) . . y
N6 Hg2 N(B) 70.3(3) . . y
N4 Hg2 N5 109.7(3) . . y
Cl2 Hg2 N5 103.9(2) . . y
N6 Hg2 N5 109.5(3) . . y
N(B) Hg2 N5 70.5(3) . . y
Cl6 Hg3 Cl4 107.91(11) . . y
Cl6 Hg3 Cl5 118.60(11) . . y
Cl4 Hg3 Cl5 109.20(11) . . y
Cl6 Hg3 Cl3 104.93(12) . . y
Cl4 Hg3 Cl3 110.76(11) . . y
Cl5 Hg3 Cl3 105.28(12) . . y
C1F N(A) C2F 111.0(8) . . y
C1F N(A) C3F 110.9(8) . . y
C2F N(A) C3F 112.9(9) . . y
C1F N(A) Hg1 107.3(6) . . y
C2F N(A) Hg1 106.0(6) . . y
C3F N(A) Hg1 108.4(6) . . y
C4F N(B) C6F 110.5(8) . . y
C4F N(B) C5F 112.4(8) . . y
C6F N(B) C5F 113.0(8) . . y
C4F N(B) Hg2 105.7(6) . . y
C6F N(B) Hg2 108.9(6) . . y
C5F N(B) Hg2 105.9(6) . . y
C1A N1 C1E 121.6(9) . . y
C1A N1 Hg1 122.5(7) . . y
C1E N1 Hg1 115.4(7) . . y
C2A N2 C2E 120.3(10) . . y
C2A N2 Hg1 124.4(8) . . y
C2E N2 Hg1 114.1(7) . . y
C3E N3 C3A 120.5(11) . . y
C3E N3 Hg1 116.4(7) . . y
C3A N3 Hg1 122.0(8) . . y
C4A N4 C4E 119.9(10) . . y
C4A N4 Hg2 122.8(7) . . y
C4E N4 Hg2 117.2(7) . . y
C5A N5 C5E 120.0(11) . . y
C5A N5 Hg2 123.6(9) . . y
C5E N5 Hg2 116.3(7) . . y
C6A N6 C6E 122.0(10) . . y
C6A N6 Hg2 122.1(8) . . y
C6E N6 Hg2 115.7(7) . . y
N1 C1A C1B 122.0(11) . . y
C1A C1B C1C 117.4(12) . . y
C1D C1C C1B 119.9(12) . . y
C1E C1D C1C 119.0(12) . . y
N1 C1E C1D 119.8(11) . . y
N1 C1E C1F 117.0(9) . . y
C1D C1E C1F 123.2(11) . . y
N(A) C1F C1E 114.4(8) . . y
C2B C2A N2 124.0(12) . . y
C2A C2B C2C 118.3(13) . . y
C2B C2C C2D 123.2(12) . . y
C2E C2D C2C 112.0(13) . . y
C2D C2E N2 122.1(11) . . y
C2D C2E C2F 120.3(11) . . y
N2 C2E C2F 117.6(9) . . y
C2E C2F N(A) 115.0(9) . . y
N3 C3A C3B 116.6(13) . . y
C3C C3B C3A 120.8(14) . . y
C3B C3C C3D 121.6(14) . . y
C3E C3D C3C 119.1(13) . . y
N3 C3E C3D 121.3(12) . . y
N3 C3E C3F 117.2(9) . . y
C3D C3E C3F 121.5(11) . . y
N(A) C3F C3E 110.5(8) . . y
N4 C4A C4B 121.3(11) . . y
C4C C4B C4A 118.0(11) . . y
C4B C4C C4D 119.3(12) . . y
C4E C4D C4C 120.5(12) . . y
N4 C4E C4D 120.9(11) . . y
N4 C4E C4F 116.7(9) . . y
C4D C4E C4F 122.0(11) . . y
N(B) C4F C4E 114.3(8) . . y
N5 C5A C5B 122.3(13) . . y
C5C C5B C5A 116.0(14) . . y
C5B C5C C5D 120.1(14) . . y
C5E C5D C5C 118.3(13) . . y
C5D C5E N5 123.3(11) . . y
C5D C5E C5F 119.2(11) . . y
N5 C5E C5F 117.3(10) . . y
C5E C5F N(B) 114.0(9) . . y
N6 C6A C6B 120.3(12) . . y
C6C C6B C6A 118.8(12) . . y
C6B C6C C6D 119.2(12) . . y
C6C C6D C6E 119.8(12) . . y
N6 C6E C6D 119.7(10) . . y
N6 C6E C6F 120.3(10) . . y
C6D C6E C6F 120.0(10) . . y
C6E C6F N(B) 112.2(9) . . y

loop_
_geom_bond_atom_site_label_1
_geom_bond_atom_site_label_2
_geom_bond_distance
_geom_bond_site_symmetry_2
_geom_bond_publ_flag
Hg1 Cl1 2.346(3) . y
Hg1 N2 2.379(9) . y
Hg1 N3 2.390(9) . y
Hg1 N1 2.399(8) . y
Hg1 N(A) 2.418(8) . y
Hg2 N4 2.323(9) . y
Hg2 Cl2 2.363(3) . y
Hg2 N6 2.409(9) . y
Hg2 N(B) 2.449(8) . y
Hg2 N5 2.463(9) . y
Hg3 Cl6 2.471(3) . y
Hg3 Cl4 2.485(3) . y
Hg3 Cl5 2.497(3) . y
Hg3 Cl3 2.508(3) . y
N(A) C1F 1.475(13) . y
N(A) C2F 1.497(13) . y
N(A) C3F 1.507(13) . y
N(B) C4F 1.470(14) . y
N(B) C6F 1.493(13) . y
N(B) C5F 1.545(14) . y
N1 C1A 1.327(13) . y
N1 C1E 1.334(13) . y
N2 C2A 1.386(13) . y
N2 C2E 1.389(13) . y
N3 C3E 1.342(14) . y
N3 C3A 1.342(15) . y
N4 C4A 1.334(14) . y
N4 C4E 1.355(13) . y
N5 C5A 1.31(2) . y
N5 C5E 1.330(13) . y
N6 C6A 1.306(14) . y
N6 C6E 1.338(13) . y
C1A C1B 1.36(2) . y
C1B C1C 1.40(2) . y
C1C C1D 1.38(2) . y
C1D C1E 1.38(2) . y
C1E C1F 1.504(15) . y
C2A C2B 1.31(2) . y
C2B C2C 1.32(2) . y
C2C C2D 1.58(2) . y
C2D C2E 1.37(2) . y
C2E C2F 1.397(15) . y
C3A C3B 1.46(2) . y
C3B C3C 1.26(2) . y
C3C C3D 1.36(2) . y
C3D C3E 1.35(2) . y
C3E C3F 1.53(2) . y
C4A C4B 1.45(2) . y
C4B C4C 1.36(2) . y
C4C C4D 1.40(2) . y
C4D C4E 1.38(2) . y
C4E C4F 1.51(2) . y
C5A C5B 1.43(2) . y
C5B C5C 1.35(2) . y
C5C C5D 1.44(2) . y
C5D C5E 1.31(2) . y
C5E C5F 1.46(2) . y
C6A C6B 1.42(2) . y
C6B C6C 1.37(2) . y
C6C C6D 1.37(2) . y
C6D C6E 1.39(2) . y
C6E C6F 1.46(2) . y
